data_1554808
loop_
_publ_author_name
'Lustosa, Danilo M.'
'Cieslik, Patrick'
'Hartmann, Deborah'
'Bruckhoff, Tim'
'Rudolph, Matthias'
'Rominger, Frank'
'Hashmi, A. Stephen K.'

_publ_section_title
;
 Direct access to benzo[b]fluorenes via a gold-catalysed A3-coupling
 strategy
;
_journal_issue 10
_journal_name_full 'Organic Chemistry Frontiers'
_journal_page_first 1655
_journal_paper_doi 10.1039/C9QO00260J
_journal_volume 6
_journal_year 2019
_chemical_formula_sum 'C27 H23 N O'
_chemical_formula_weight 377.46
_chemical_name_common '6a in manuscript'
_space_group_crystal_system monoclinic
_space_group_IT_number 4
_space_group_name_Hall 'P 2yb'
_space_group_name_H-M_alt 'P 1 21 1'
_atom_sites_solution_hydrogens geom
_audit_creation_method SHELXL-2014/7
_audit_update_record
;
2019-02-06 deposited with the CCDC.	2019-03-27 downloaded from the CCDC.
;
_cell_angle_alpha 90
_cell_angle_beta 90.856(4)
_cell_angle_gamma 90
_cell_formula_units_Z 4
_cell_length_a 6.7344(4)
_cell_length_b 18.9552(12)
_cell_length_c 15.1244(8)
_cell_measurement_reflns_used 12988
_cell_measurement_temperature 100(2)
_cell_measurement_theta_max 76.62
_cell_measurement_theta_min 3.74
_cell_volume 1930.4(2)
_computing_cell_refinement 'STOE X-AREA'
_computing_data_collection 'STOE X-AREA'
_computing_data_reduction 'STOE X-RED'
_computing_molecular_graphics 'Bruker SHELXTL'
_computing_publication_material 'Bruker SHELXTL'
_computing_structure_refinement 'SHELXL-2014/7 (Sheldrick, 2014)'
_computing_structure_solution 'SHELXT-2014 (Sheldrick 2014)'
_diffrn_ambient_temperature 100(2)
_diffrn_detector_area_resol_mean 5.81
_diffrn_measured_fraction_theta_full 0.921
_diffrn_measured_fraction_theta_max 0.868
_diffrn_measurement_device_type 'STOE Stadivari'
_diffrn_measurement_method 'rotation method'
_diffrn_radiation_type CuK\a
_diffrn_radiation_wavelength 1.54178
_diffrn_reflns_av_R_equivalents 0.0568
_diffrn_reflns_av_unetI/netI 0.0555
_diffrn_reflns_Laue_measured_fraction_full 0.921
_diffrn_reflns_Laue_measured_fraction_max 0.868
_diffrn_reflns_limit_h_max 4
_diffrn_reflns_limit_h_min -8
_diffrn_reflns_limit_k_max 17
_diffrn_reflns_limit_k_min -23
_diffrn_reflns_limit_l_max 18
_diffrn_reflns_limit_l_min -14
_diffrn_reflns_number 7422
_diffrn_reflns_point_group_measured_fraction_full 0.695
_diffrn_reflns_point_group_measured_fraction_max 0.641
_diffrn_reflns_theta_full 67.679
_diffrn_reflns_theta_max 75.952
_diffrn_reflns_theta_min 3.739
_diffrn_source 'Genix3D Cu HF'
_exptl_absorpt_coefficient_mu 0.605
_exptl_absorpt_correction_T_max 1.580
_exptl_absorpt_correction_T_min 0.600
_exptl_absorpt_correction_type multi-scan
_exptl_crystal_colour yellow
_exptl_crystal_density_diffrn 1.299
_exptl_crystal_description 'flat needle'
_exptl_crystal_F_000 800
_exptl_crystal_size_max 0.130
_exptl_crystal_size_mid 0.070
_exptl_crystal_size_min 0.020
_refine_diff_density_max 0.386
_refine_diff_density_min -0.346
_refine_diff_density_rms 0.090
_refine_ls_abs_structure_details
; 
 Flack x determined using 1024 quotients [(I+)-(I-)]/[(I+)+(I-)] 
 (Parsons, Flack and Wagner, Acta Cryst. B69 (2013) 249-259). 
;
_refine_ls_abs_structure_Flack 0.2(5)
_refine_ls_extinction_method none
_refine_ls_goodness_of_fit_ref 1.578
_refine_ls_hydrogen_treatment constr
_refine_ls_matrix_type full
_refine_ls_number_parameters 523
_refine_ls_number_reflns 5177
_refine_ls_number_restraints 1
_refine_ls_restrained_S_all 1.578
_refine_ls_R_factor_all 0.1004
_refine_ls_R_factor_gt 0.0799
_refine_ls_shift/su_max 0.000
_refine_ls_shift/su_mean 0.000
_refine_ls_structure_factor_coef Fsqd
_refine_ls_weighting_details 'w=1/[\s^2^(Fo^2^)+(0.1000P)^2^] where P=(Fo^2^+2Fc^2^)/3'
_refine_ls_weighting_scheme calc
_refine_ls_wR_factor_gt 0.2324
_refine_ls_wR_factor_ref 0.2432
_reflns_Friedel_coverage 0.433
_reflns_Friedel_fraction_full 0.453
_reflns_Friedel_fraction_max 0.400
_reflns_number_gt 4053
_reflns_number_total 5177
_reflns_threshold_expression 'I > 2\s(I)'
_cod_data_source_file c9qo00260j2.cif
_cod_data_source_block dml3
_cod_original_sg_symbol_H-M 'P 21'
_cod_database_code 1554808
_shelx_shelxl_version_number 2014/7
_shelx_space_group_comment
; 
The symmetry employed for this shelxl refinement is uniquely defined 
by the following loop, which should always be used as a source of 
symmetry information in preference to the above space-group names. 
They are only intended as comments. 
;
_shelx_estimated_absorpt_t_min 0.926
_shelx_estimated_absorpt_t_max 0.988
_exptl_absorpt_special_details 'STOE X-AREA Laue Analyzer'

loop_
_space_group_symop_operation_xyz
'x, y, z'
'-x, y+1/2, -z'

loop_
_atom_site_label
_atom_site_type_symbol
_atom_site_fract_x
_atom_site_fract_y
_atom_site_fract_z
_atom_site_U_iso_or_equiv
_atom_site_adp_type
_atom_site_occupancy
_atom_site_site_symmetry_order
_atom_site_calc_flag
_atom_site_refinement_flags_posn
_atom_site_refinement_flags_adp
C1_1 C -0.4509(12) 0.4970(4) 0.7557(5) 0.0328(17) Uani 1 1 d . .
H1_1 H -0.5385 0.4810 0.7057 0.039 Uiso 1 1 calc R U
C2_1 C -0.2792(11) 0.5391(4) 0.7197(5) 0.0295(17) Uani 1 1 d . .
C3_1 C -0.2814(12) 0.6091(4) 0.7540(5) 0.0315(17) Uani 1 1 d . .
C4_1 C -0.1343(12) 0.6561(4) 0.7328(5) 0.0342(17) Uani 1 1 d . .
H4_1 H -0.1354 0.7028 0.7558 0.041 Uiso 1 1 calc R U
C5_1 C -0.1320(11) 0.5146(4) 0.6643(4) 0.0302(16) Uani 1 1 d . .
C11_1 C -0.5601(11) 0.5524(4) 0.8101(5) 0.0331(17) Uani 1 1 d . .
C12_1 C -0.4555(12) 0.6163(4) 0.8079(5) 0.0326(17) Uani 1 1 d . .
C13_1 C -0.5197(13) 0.6755(5) 0.8560(5) 0.0386(19) Uani 1 1 d . .
H13_1 H -0.4460 0.7182 0.8562 0.046 Uiso 1 1 calc R U
C14_1 C -0.6961(14) 0.6694(5) 0.9039(5) 0.045(2) Uani 1 1 d . .
H14_1 H -0.7438 0.7085 0.9367 0.054 Uiso 1 1 calc R U
C15_1 C -0.8008(13) 0.6062(5) 0.9032(5) 0.045(2) Uani 1 1 d . .
H15_1 H -0.9214 0.6029 0.9347 0.054 Uiso 1 1 calc R U
C16_1 C -0.7320(13) 0.5473(5) 0.8570(5) 0.041(2) Uani 1 1 d . .
H16_1 H -0.8038 0.5042 0.8581 0.049 Uiso 1 1 calc R U
C21_1 C 0.0202(12) 0.6337(4) 0.6756(5) 0.0290(16) Uani 1 1 d . .
C22_1 C 0.0228(11) 0.5640(4) 0.6424(5) 0.0293(16) Uani 1 1 d . .
C23_1 C 0.1832(11) 0.5444(4) 0.5865(5) 0.0308(17) Uani 1 1 d . .
H23_1 H 0.1894 0.4977 0.5640 0.037 Uiso 1 1 calc R U
C24_1 C 0.3260(12) 0.5912(4) 0.5652(5) 0.0318(17) Uani 1 1 d . .
H24_1 H 0.4310 0.5767 0.5282 0.038 Uiso 1 1 calc R U
C25_1 C 0.3223(12) 0.6610(4) 0.5969(5) 0.0350(18) Uani 1 1 d . .
H25_1 H 0.4225 0.6935 0.5803 0.042 Uiso 1 1 calc R U
C26_1 C 0.1724(13) 0.6818(4) 0.6520(5) 0.0355(18) Uani 1 1 d . .
H26_1 H 0.1707 0.7286 0.6744 0.043 Uiso 1 1 calc R U
N31_1 N -0.3748(10) 0.4351(3) 0.8045(4) 0.0311(14) Uani 1 1 d . .
C32_1 C -0.5165(13) 0.3775(4) 0.8208(6) 0.042(2) Uani 1 1 d . .
H32A_1 H -0.5836 0.3641 0.7646 0.050 Uiso 1 1 calc R U
H32B_1 H -0.6190 0.3937 0.8624 0.050 Uiso 1 1 calc R U
C33_1 C -0.4120(15) 0.3156(5) 0.8584(6) 0.050(2) Uani 1 1 d . .
H33A_1 H -0.5108 0.2787 0.8720 0.060 Uiso 1 1 calc R U
H33B_1 H -0.3213 0.2963 0.8135 0.060 Uiso 1 1 calc R U
O34_1 O -0.3008(10) 0.3314(3) 0.9363(4) 0.0490(16) Uani 1 1 d . .
C35_1 C -0.1627(13) 0.3874(5) 0.9204(6) 0.0408(19) Uani 1 1 d . .
H35A_1 H -0.0633 0.3714 0.8772 0.049 Uiso 1 1 calc R U
H35B_1 H -0.0916 0.3992 0.9762 0.049 Uiso 1 1 calc R U
C36_1 C -0.2668(12) 0.4531(4) 0.8850(5) 0.0362(18) Uani 1 1 d . .
H36A_1 H -0.3598 0.4714 0.9296 0.043 Uiso 1 1 calc R U
H36B_1 H -0.1677 0.4902 0.8726 0.043 Uiso 1 1 calc R U
C41_1 C -0.1334(11) 0.4424(4) 0.6299(4) 0.0294(16) Uani 1 1 d . .
C42_1 C -0.2712(13) 0.4211(4) 0.5653(5) 0.0336(18) Uani 1 1 d . .
H42_1 H -0.3649 0.4543 0.5428 0.040 Uiso 1 1 calc R U
C43_1 C -0.2735(13) 0.3531(5) 0.5339(5) 0.0399(19) Uani 1 1 d . .
H43_1 H -0.3656 0.3399 0.4886 0.048 Uiso 1 1 calc R U
C44_1 C -0.1407(13) 0.3034(4) 0.5684(5) 0.039(2) Uani 1 1 d . .
H44_1 H -0.1431 0.2562 0.5475 0.047 Uiso 1 1 calc R U
C45_1 C -0.0075(14) 0.3234(5) 0.6324(6) 0.043(2) Uani 1 1 d . .
H45_1 H 0.0814 0.2893 0.6564 0.052 Uiso 1 1 calc R U
C46_1 C 0.0015(12) 0.3917(4) 0.6630(5) 0.0333(17) Uani 1 1 d . .
H46_1 H 0.0984 0.4046 0.7063 0.040 Uiso 1 1 calc R U
C1_2 C 0.9842(11) 0.5122(4) 0.2256(5) 0.0309(16) Uani 1 1 d . .
H1_2 H 1.0682 0.5286 0.2767 0.037 Uiso 1 1 calc R U
C2_2 C 0.8157(11) 0.4660(4) 0.2598(5) 0.0293(16) Uani 1 1 d . .
C3_2 C 0.8292(12) 0.3969(4) 0.2259(5) 0.0326(17) Uani 1 1 d . .
C4_2 C 0.6891(12) 0.3475(4) 0.2431(5) 0.0327(17) Uani 1 1 d . .
H4_2 H 0.6974 0.3019 0.2173 0.039 Uiso 1 1 calc R U
C5_2 C 0.6634(11) 0.4858(4) 0.3143(5) 0.0287(16) Uani 1 1 d . .
C11_2 C 1.1013(12) 0.4586(4) 0.1711(5) 0.0335(18) Uani 1 1 d . .
C12_2 C 1.0072(13) 0.3934(4) 0.1695(5) 0.0353(18) Uani 1 1 d . .
C13_2 C 1.0858(14) 0.3374(4) 0.1229(5) 0.0388(19) Uani 1 1 d . .
H13_2 H 1.0222 0.2926 0.1234 0.047 Uiso 1 1 calc R U
C14_2 C 1.2575(12) 0.3471(4) 0.0757(5) 0.0358(18) Uani 1 1 d . .
H14_2 H 1.3096 0.3096 0.0414 0.043 Uiso 1 1 calc R U
C15_2 C 1.3544(13) 0.4121(5) 0.0786(5) 0.040(2) Uani 1 1 d . .
H15_2 H 1.4761 0.4176 0.0485 0.048 Uiso 1 1 calc R U
C16_2 C 1.2765(13) 0.4691(5) 0.1247(5) 0.0379(18) Uani 1 1 d . .
H16_2 H 1.3406 0.5138 0.1246 0.045 Uiso 1 1 calc R U
C21_2 C 0.5300(12) 0.3643(4) 0.2999(5) 0.0337(17) Uani 1 1 d . .
C22_2 C 0.5140(12) 0.4340(4) 0.3340(5) 0.0322(17) Uani 1 1 d . .
C23_2 C 0.3513(12) 0.4507(4) 0.3891(5) 0.0315(17) Uani 1 1 d . .
H23_2 H 0.3354 0.4972 0.4113 0.038 Uiso 1 1 calc R U
C24_2 C 0.2147(12) 0.3977(5) 0.4104(5) 0.0355(18) Uani 1 1 d . .
H24_2 H 0.1058 0.4089 0.4471 0.043 Uiso 1 1 calc R U
C25_2 C 0.2351(13) 0.3302(5) 0.3793(5) 0.0388(19) Uani 1 1 d . .
H25_2 H 0.1424 0.2951 0.3962 0.047 Uiso 1 1 calc R U
C26_2 C 0.3899(12) 0.3122(4) 0.3232(5) 0.0371(18) Uani 1 1 d . .
H26_2 H 0.4010 0.2655 0.3010 0.044 Uiso 1 1 calc R U
N31_2 N 0.9042(10) 0.5736(3) 0.1785(4) 0.0347(15) Uani 1 1 d . .
C32_2 C 1.0392(13) 0.6317(5) 0.1645(6) 0.042(2) Uani 1 1 d . .
H32A_2 H 1.1429 0.6176 0.1223 0.050 Uiso 1 1 calc R U
H32B_2 H 1.1052 0.6448 0.2211 0.050 Uiso 1 1 calc R U
C33_2 C 0.9236(15) 0.6949(5) 0.1277(6) 0.047(2) Uani 1 1 d . .
H33A_2 H 0.8268 0.7111 0.1720 0.056 Uiso 1 1 calc R U
H33B_2 H 1.0165 0.7342 0.1162 0.056 Uiso 1 1 calc R U
O34_2 O 0.8205(9) 0.6764(3) 0.0474(4) 0.0474(15) Uani 1 1 d . .
C35_2 C 0.6884(13) 0.6192(5) 0.0629(6) 0.0404(19) Uani 1 1 d . .
H35A_2 H 0.6170 0.6071 0.0072 0.048 Uiso 1 1 calc R U
H35B_2 H 0.5888 0.6335 0.1069 0.048 Uiso 1 1 calc R U
C36_2 C 0.7993(12) 0.5559(5) 0.0961(5) 0.0366(18) Uani 1 1 d . .
H36A_2 H 0.7053 0.5168 0.1064 0.044 Uiso 1 1 calc R U
H36B_2 H 0.8957 0.5404 0.0513 0.044 Uiso 1 1 calc R U
C41_2 C 0.6524(11) 0.5589(4) 0.3502(4) 0.0284(16) Uani 1 1 d . .
C42_2 C 0.7908(12) 0.5814(4) 0.4135(5) 0.0325(17) Uani 1 1 d . .
H42_2 H 0.8917 0.5501 0.4338 0.039 Uiso 1 1 calc R U
C43_2 C 0.7814(14) 0.6498(4) 0.4472(5) 0.040(2) Uani 1 1 d . .
H43_2 H 0.8755 0.6643 0.4910 0.048 Uiso 1 1 calc R U
C44_2 C 0.6399(13) 0.6962(4) 0.4185(5) 0.039(2) Uani 1 1 d . .
H44_2 H 0.6355 0.7425 0.4424 0.047 Uiso 1 1 calc R U
C45_2 C 0.5023(13) 0.6756(4) 0.3545(5) 0.0366(19) Uani 1 1 d . .
H45_2 H 0.4046 0.7079 0.3335 0.044 Uiso 1 1 calc R U
C46_2 C 0.5088(12) 0.6062(4) 0.3207(5) 0.0350(18) Uani 1 1 d . .
H46_2 H 0.4138 0.5918 0.2773 0.042 Uiso 1 1 calc R U

loop_
_atom_site_aniso_label
_atom_site_aniso_U_11
_atom_site_aniso_U_22
_atom_site_aniso_U_33
_atom_site_aniso_U_23
_atom_site_aniso_U_13
_atom_site_aniso_U_12
C1_1 0.035(4) 0.041(5) 0.022(3) 0.000(3) -0.007(3) 0.010(3)
C2_1 0.034(4) 0.026(4) 0.028(4) -0.001(3) -0.006(3) 0.005(3)
C3_1 0.036(4) 0.029(4) 0.029(4) -0.002(3) -0.009(3) 0.003(3)
C4_1 0.041(4) 0.029(4) 0.032(4) 0.006(3) -0.010(4) 0.004(3)
C5_1 0.034(4) 0.032(4) 0.024(3) 0.002(3) -0.002(3) 0.000(3)
C11_1 0.032(4) 0.035(4) 0.031(4) 0.001(3) -0.011(3) 0.007(3)
C12_1 0.038(4) 0.031(4) 0.029(4) 0.002(3) -0.009(3) 0.008(3)
C13_1 0.052(5) 0.039(4) 0.024(4) 0.004(3) -0.005(4) 0.010(4)
C14_1 0.051(5) 0.050(5) 0.033(4) 0.007(4) -0.004(4) 0.024(4)
C15_1 0.036(4) 0.066(6) 0.032(4) -0.001(4) -0.003(4) 0.009(4)
C16_1 0.038(4) 0.048(5) 0.037(4) 0.006(4) -0.002(4) 0.001(4)
C21_1 0.035(4) 0.027(4) 0.025(4) 0.003(3) -0.004(3) 0.002(3)
C22_1 0.031(4) 0.030(4) 0.026(3) 0.005(3) -0.007(3) 0.002(3)
C23_1 0.038(4) 0.030(4) 0.024(3) -0.005(3) -0.008(3) 0.006(3)
C24_1 0.032(4) 0.035(4) 0.028(4) 0.005(3) -0.006(3) -0.004(3)
C25_1 0.036(4) 0.034(4) 0.034(4) 0.001(3) 0.001(3) -0.006(3)
C26_1 0.047(5) 0.021(4) 0.037(4) -0.003(3) -0.009(4) -0.002(3)
N31_1 0.034(3) 0.031(3) 0.028(3) 0.003(3) -0.011(3) 0.001(3)
C32_1 0.040(5) 0.037(5) 0.048(5) -0.012(4) -0.011(4) 0.002(4)
C33_1 0.047(5) 0.048(5) 0.054(6) 0.007(4) 0.001(5) 0.002(4)
O34_1 0.051(4) 0.044(4) 0.051(4) 0.001(3) 0.002(3) 0.001(3)
C35_1 0.037(4) 0.042(5) 0.043(5) 0.005(4) -0.006(4) 0.002(4)
C36_1 0.035(4) 0.039(5) 0.035(4) 0.003(3) -0.005(3) -0.003(3)
C41_1 0.028(4) 0.036(4) 0.024(4) 0.005(3) -0.001(3) -0.002(3)
C42_1 0.041(5) 0.033(4) 0.026(4) 0.007(3) -0.004(3) -0.005(3)
C43_1 0.041(4) 0.043(5) 0.036(4) -0.004(4) -0.008(4) -0.009(4)
C44_1 0.045(5) 0.034(4) 0.037(4) -0.007(4) 0.011(4) -0.009(4)
C45_1 0.045(5) 0.033(5) 0.052(5) 0.003(4) 0.001(4) 0.010(4)
C46_1 0.037(4) 0.027(4) 0.036(4) 0.000(3) -0.005(3) 0.000(3)
C1_2 0.036(4) 0.035(4) 0.022(3) -0.003(3) -0.005(3) -0.001(3)
C2_2 0.032(4) 0.032(4) 0.023(3) 0.001(3) -0.004(3) -0.002(3)
C3_2 0.035(4) 0.035(4) 0.028(4) -0.002(3) -0.011(3) 0.004(4)
C4_2 0.044(4) 0.026(4) 0.028(4) -0.001(3) -0.007(3) -0.001(3)
C5_2 0.031(4) 0.022(4) 0.033(4) 0.003(3) -0.008(3) -0.004(3)
C11_2 0.032(4) 0.031(4) 0.037(4) 0.007(3) -0.001(3) 0.000(3)
C12_2 0.041(4) 0.040(5) 0.024(4) 0.005(3) -0.006(3) 0.003(4)
C13_2 0.055(5) 0.032(4) 0.029(4) -0.003(3) -0.018(4) 0.002(4)
C14_2 0.042(4) 0.035(4) 0.030(4) 0.001(3) -0.003(3) 0.011(4)
C15_2 0.039(4) 0.055(5) 0.026(4) -0.001(4) 0.003(3) 0.011(4)
C16_2 0.037(4) 0.045(5) 0.031(4) 0.003(3) -0.004(3) 0.004(4)
C21_2 0.033(4) 0.035(4) 0.032(4) 0.001(3) -0.011(3) -0.006(3)
C22_2 0.036(4) 0.030(4) 0.030(4) 0.003(3) -0.005(3) -0.002(3)
C23_2 0.040(4) 0.031(4) 0.024(3) -0.002(3) -0.009(3) -0.003(3)
C24_2 0.032(4) 0.042(5) 0.032(4) 0.004(3) -0.002(3) -0.002(4)
C25_2 0.043(4) 0.043(5) 0.030(4) 0.007(4) -0.012(4) -0.016(4)
C26_2 0.043(5) 0.028(4) 0.040(4) 0.002(3) -0.006(4) -0.004(3)
N31_2 0.031(3) 0.031(4) 0.042(4) -0.001(3) 0.001(3) 0.002(3)
C32_2 0.038(4) 0.037(5) 0.050(5) 0.003(4) -0.003(4) -0.010(4)
C33_2 0.055(5) 0.035(5) 0.050(5) 0.000(4) -0.016(4) -0.003(4)
O34_2 0.050(4) 0.039(3) 0.053(4) 0.017(3) -0.009(3) -0.004(3)
C35_2 0.039(4) 0.038(5) 0.044(5) 0.005(4) -0.011(4) -0.006(4)
C36_2 0.036(4) 0.040(4) 0.034(4) 0.002(3) -0.007(3) -0.001(4)
C41_2 0.037(4) 0.024(4) 0.024(3) 0.007(3) 0.004(3) -0.001(3)
C42_2 0.036(4) 0.032(4) 0.029(4) 0.004(3) -0.004(3) -0.002(3)
C43_2 0.049(5) 0.040(5) 0.032(4) 0.006(3) -0.008(4) -0.020(4)
C44_2 0.046(5) 0.030(4) 0.040(4) -0.001(3) 0.007(4) -0.007(4)
C45_2 0.044(4) 0.029(4) 0.036(4) 0.003(3) -0.003(4) 0.003(3)
C46_2 0.035(4) 0.030(4) 0.041(4) -0.003(3) 0.003(4) 0.001(3)

loop_
_atom_type_symbol
_atom_type_description
_atom_type_scat_dispersion_real
_atom_type_scat_dispersion_imag
_atom_type_scat_source
C C 0.0181 0.0091 'International Tables Vol C Tables 4.2.6.8 and 6.1.1.4'
H H 0.0000 0.0000 'International Tables Vol C Tables 4.2.6.8 and 6.1.1.4'
N N 0.0311 0.0180 'International Tables Vol C Tables 4.2.6.8 and 6.1.1.4'
O O 0.0492 0.0322 'International Tables Vol C Tables 4.2.6.8 and 6.1.1.4'

loop_
_geom_angle_atom_site_label_1
_geom_angle_atom_site_label_2
_geom_angle_atom_site_label_3
_geom_angle
N31_1 C1_1 C2_1 109.7(6)
N31_1 C1_1 C11_1 116.4(6)
C2_1 C1_1 C11_1 102.0(6)
N31_1 C1_1 H1_1 109.5
C2_1 C1_1 H1_1 109.5
C11_1 C1_1 H1_1 109.5
C5_1 C2_1 C3_1 122.8(7)
C5_1 C2_1 C1_1 126.8(7)
C3_1 C2_1 C1_1 110.3(6)
C4_1 C3_1 C2_1 120.5(7)
C4_1 C3_1 C12_1 131.6(7)
C2_1 C3_1 C12_1 107.9(7)
C3_1 C4_1 C21_1 118.8(8)
C3_1 C4_1 H4_1 120.6
C21_1 C4_1 H4_1 120.6
C2_1 C5_1 C22_1 116.6(7)
C2_1 C5_1 C41_1 121.7(7)
C22_1 C5_1 C41_1 121.7(6)
C16_1 C11_1 C12_1 120.2(7)
C16_1 C11_1 C1_1 130.2(8)
C12_1 C11_1 C1_1 109.6(6)
C11_1 C12_1 C13_1 121.2(7)
C11_1 C12_1 C3_1 110.1(7)
C13_1 C12_1 C3_1 128.7(8)
C14_1 C13_1 C12_1 118.0(8)
C14_1 C13_1 H13_1 121.0
C12_1 C13_1 H13_1 121.0
C15_1 C14_1 C13_1 120.0(8)
C15_1 C14_1 H14_1 120.0
C13_1 C14_1 H14_1 120.0
C14_1 C15_1 C16_1 121.3(8)
C14_1 C15_1 H15_1 119.3
C16_1 C15_1 H15_1 119.3
C11_1 C16_1 C15_1 119.4(9)
C11_1 C16_1 H16_1 120.3
C15_1 C16_1 H16_1 120.3
C22_1 C21_1 C26_1 119.8(7)
C22_1 C21_1 C4_1 120.5(7)
C26_1 C21_1 C4_1 119.7(7)
C21_1 C22_1 C23_1 117.8(7)
C21_1 C22_1 C5_1 120.7(6)
C23_1 C22_1 C5_1 121.5(7)
C24_1 C23_1 C22_1 121.1(7)
C24_1 C23_1 H23_1 119.4
C22_1 C23_1 H23_1 119.4
C23_1 C24_1 C25_1 121.3(7)
C23_1 C24_1 H24_1 119.3
C25_1 C24_1 H24_1 119.3
C26_1 C25_1 C24_1 119.5(7)
C26_1 C25_1 H25_1 120.3
C24_1 C25_1 H25_1 120.3
C25_1 C26_1 C21_1 120.4(7)
C25_1 C26_1 H26_1 119.8
C21_1 C26_1 H26_1 119.8
C36_1 N31_1 C1_1 113.6(6)
C36_1 N31_1 C32_1 110.6(6)
C1_1 N31_1 C32_1 116.9(7)
N31_1 C32_1 C33_1 110.3(7)
N31_1 C32_1 H32A_1 109.6
C33_1 C32_1 H32A_1 109.6
N31_1 C32_1 H32B_1 109.6
C33_1 C32_1 H32B_1 109.6
H32A_1 C32_1 H32B_1 108.1
O34_1 C33_1 C32_1 113.3(8)
O34_1 C33_1 H33A_1 108.9
C32_1 C33_1 H33A_1 108.9
O34_1 C33_1 H33B_1 108.9
C32_1 C33_1 H33B_1 108.9
H33A_1 C33_1 H33B_1 107.7
C33_1 O34_1 C35_1 110.6(7)
O34_1 C35_1 C36_1 111.6(7)
O34_1 C35_1 H35A_1 109.3
C36_1 C35_1 H35A_1 109.3
O34_1 C35_1 H35B_1 109.3
C36_1 C35_1 H35B_1 109.3
H35A_1 C35_1 H35B_1 108.0
N31_1 C36_1 C35_1 109.0(7)
N31_1 C36_1 H36A_1 109.9
C35_1 C36_1 H36A_1 109.9
N31_1 C36_1 H36B_1 109.9
C35_1 C36_1 H36B_1 109.9
H36A_1 C36_1 H36B_1 108.3
C42_1 C41_1 C46_1 118.0(7)
C42_1 C41_1 C5_1 121.2(7)
C46_1 C41_1 C5_1 120.7(7)
C43_1 C42_1 C41_1 121.1(8)
C43_1 C42_1 H42_1 119.4
C41_1 C42_1 H42_1 119.4
C42_1 C43_1 C44_1 120.0(8)
C42_1 C43_1 H43_1 120.0
C44_1 C43_1 H43_1 120.0
C45_1 C44_1 C43_1 119.3(8)
C45_1 C44_1 H44_1 120.3
C43_1 C44_1 H44_1 120.3
C44_1 C45_1 C46_1 121.7(8)
C44_1 C45_1 H45_1 119.2
C46_1 C45_1 H45_1 119.2
C45_1 C46_1 C41_1 119.8(8)
C45_1 C46_1 H46_1 120.1
C41_1 C46_1 H46_1 120.1
N31_2 C1_2 C2_2 110.5(6)
N31_2 C1_2 C11_2 117.0(6)
C2_2 C1_2 C11_2 101.1(6)
N31_2 C1_2 H1_2 109.3
C2_2 C1_2 H1_2 109.3
C11_2 C1_2 H1_2 109.3
C5_2 C2_2 C3_2 121.6(7)
C5_2 C2_2 C1_2 127.5(7)
C3_2 C2_2 C1_2 110.9(6)
C4_2 C3_2 C2_2 121.5(7)
C4_2 C3_2 C12_2 130.6(7)
C2_2 C3_2 C12_2 107.9(7)
C3_2 C4_2 C21_2 119.6(7)
C3_2 C4_2 H4_2 120.2
C21_2 C4_2 H4_2 120.2
C2_2 C5_2 C22_2 117.8(7)
C2_2 C5_2 C41_2 120.9(6)
C22_2 C5_2 C41_2 121.4(6)
C12_2 C11_2 C16_2 120.5(7)
C12_2 C11_2 C1_2 111.2(6)
C16_2 C11_2 C1_2 128.3(7)
C13_2 C12_2 C11_2 120.9(7)
C13_2 C12_2 C3_2 130.2(8)
C11_2 C12_2 C3_2 108.8(7)
C14_2 C13_2 C12_2 119.4(8)
C14_2 C13_2 H13_2 120.3
C12_2 C13_2 H13_2 120.3
C13_2 C14_2 C15_2 119.8(7)
C13_2 C14_2 H14_2 120.1
C15_2 C14_2 H14_2 120.1
C14_2 C15_2 C16_2 121.5(7)
C14_2 C15_2 H15_2 119.3
C16_2 C15_2 H15_2 119.3
C15_2 C16_2 C11_2 117.9(8)
C15_2 C16_2 H16_2 121.1
C11_2 C16_2 H16_2 121.1
C26_2 C21_2 C4_2 120.4(7)
C26_2 C21_2 C22_2 120.3(7)
C4_2 C21_2 C22_2 119.3(7)
C21_2 C22_2 C23_2 118.8(7)
C21_2 C22_2 C5_2 120.2(7)
C23_2 C22_2 C5_2 121.0(7)
C24_2 C23_2 C22_2 119.3(7)
C24_2 C23_2 H23_2 120.4
C22_2 C23_2 H23_2 120.4
C25_2 C24_2 C23_2 121.3(7)
C25_2 C24_2 H24_2 119.3
C23_2 C24_2 H24_2 119.3
C24_2 C25_2 C26_2 121.1(7)
C24_2 C25_2 H25_2 119.5
C26_2 C25_2 H25_2 119.5
C25_2 C26_2 C21_2 119.2(8)
C25_2 C26_2 H26_2 120.4
C21_2 C26_2 H26_2 120.4
C32_2 N31_2 C36_2 110.2(6)
C32_2 N31_2 C1_2 116.7(7)
C36_2 N31_2 C1_2 113.8(6)
N31_2 C32_2 C33_2 109.4(7)
N31_2 C32_2 H32A_2 109.8
C33_2 C32_2 H32A_2 109.8
N31_2 C32_2 H32B_2 109.8
C33_2 C32_2 H32B_2 109.8
H32A_2 C32_2 H32B_2 108.2
O34_2 C33_2 C32_2 110.7(7)
O34_2 C33_2 H33A_2 109.5
C32_2 C33_2 H33A_2 109.5
O34_2 C33_2 H33B_2 109.5
C32_2 C33_2 H33B_2 109.5
H33A_2 C33_2 H33B_2 108.1
C35_2 O34_2 C33_2 110.0(6)
O34_2 C35_2 C36_2 110.8(7)
O34_2 C35_2 H35A_2 109.5
C36_2 C35_2 H35A_2 109.5
O34_2 C35_2 H35B_2 109.5
C36_2 C35_2 H35B_2 109.5
H35A_2 C35_2 H35B_2 108.1
N31_2 C36_2 C35_2 109.6(7)
N31_2 C36_2 H36A_2 109.8
C35_2 C36_2 H36A_2 109.8
N31_2 C36_2 H36B_2 109.8
C35_2 C36_2 H36B_2 109.8
H36A_2 C36_2 H36B_2 108.2
C46_2 C41_2 C42_2 118.6(7)
C46_2 C41_2 C5_2 121.5(7)
C42_2 C41_2 C5_2 119.9(7)
C41_2 C42_2 C43_2 120.2(8)
C41_2 C42_2 H42_2 119.9
C43_2 C42_2 H42_2 119.9
C44_2 C43_2 C42_2 121.2(8)
C44_2 C43_2 H43_2 119.4
C42_2 C43_2 H43_2 119.4
C43_2 C44_2 C45_2 119.9(8)
C43_2 C44_2 H44_2 120.1
C45_2 C44_2 H44_2 120.1
C44_2 C45_2 C46_2 119.4(8)
C44_2 C45_2 H45_2 120.3
C46_2 C45_2 H45_2 120.3
C41_2 C46_2 C45_2 120.7(8)
C41_2 C46_2 H46_2 119.6
C45_2 C46_2 H46_2 119.6

loop_
_geom_bond_atom_site_label_1
_geom_bond_atom_site_label_2
_geom_bond_distance
C1_1 N31_1 1.473(10)
C1_1 C2_1 1.513(11)
C1_1 C11_1 1.529(10)
C1_1 H1_1 1.0000
C2_1 C5_1 1.387(10)
C2_1 C3_1 1.426(11)
C3_1 C4_1 1.374(12)
C3_1 C12_1 1.444(11)
C4_1 C21_1 1.428(11)
C4_1 H4_1 0.9500
C5_1 C22_1 1.443(11)
C5_1 C41_1 1.465(11)
C11_1 C16_1 1.371(11)
C11_1 C12_1 1.402(12)
C12_1 C13_1 1.409(11)
C13_1 C14_1 1.404(13)
C13_1 H13_1 0.9500
C14_1 C15_1 1.391(14)
C14_1 H14_1 0.9500
C15_1 C16_1 1.399(12)
C15_1 H15_1 0.9500
C16_1 H16_1 0.9500
C21_1 C22_1 1.414(11)
C21_1 C26_1 1.422(11)
C22_1 C23_1 1.430(10)
C23_1 C24_1 1.350(11)
C23_1 H23_1 0.9500
C24_1 C25_1 1.408(11)
C24_1 H24_1 0.9500
C25_1 C26_1 1.377(11)
C25_1 H25_1 0.9500
C26_1 H26_1 0.9500
N31_1 C36_1 1.450(11)
N31_1 C32_1 1.474(11)
C32_1 C33_1 1.477(13)
C32_1 H32A_1 0.9900
C32_1 H32B_1 0.9900
C33_1 O34_1 1.418(13)
C33_1 H33A_1 0.9900
C33_1 H33B_1 0.9900
O34_1 C35_1 1.434(11)
C35_1 C36_1 1.522(12)
C35_1 H35A_1 0.9900
C35_1 H35B_1 0.9900
C36_1 H36A_1 0.9900
C36_1 H36B_1 0.9900
C41_1 C42_1 1.397(12)
C41_1 C46_1 1.409(11)
C42_1 C43_1 1.375(12)
C42_1 H42_1 0.9500
C43_1 C44_1 1.394(13)
C43_1 H43_1 0.9500
C44_1 C45_1 1.363(14)
C44_1 H44_1 0.9500
C45_1 C46_1 1.375(12)
C45_1 H45_1 0.9500
C46_1 H46_1 0.9500
C1_2 N31_2 1.463(10)
C1_2 C2_2 1.530(10)
C1_2 C11_2 1.535(10)
C1_2 H1_2 1.0000
C2_2 C5_2 1.377(10)
C2_2 C3_2 1.412(11)
C3_2 C4_2 1.357(12)
C3_2 C12_2 1.483(12)
C4_2 C21_2 1.420(11)
C4_2 H4_2 0.9500
C5_2 C22_2 1.441(10)
C5_2 C41_2 1.490(10)
C11_2 C12_2 1.389(11)
C11_2 C16_2 1.396(11)
C12_2 C13_2 1.384(11)
C13_2 C14_2 1.380(12)
C13_2 H13_2 0.9500
C14_2 C15_2 1.394(13)
C14_2 H14_2 0.9500
C15_2 C16_2 1.394(12)
C15_2 H15_2 0.9500
C16_2 H16_2 0.9500
C21_2 C26_2 1.414(11)
C21_2 C22_2 1.421(11)
C22_2 C23_2 1.423(11)
C23_2 C24_2 1.402(11)
C23_2 H23_2 0.9500
C24_2 C25_2 1.371(12)
C24_2 H24_2 0.9500
C25_2 C26_2 1.396(12)
C25_2 H25_2 0.9500
C26_2 H26_2 0.9500
N31_2 C32_2 1.447(10)
N31_2 C36_2 1.463(11)
C32_2 C33_2 1.528(13)
C32_2 H32A_2 0.9900
C32_2 H32B_2 0.9900
C33_2 O34_2 1.434(12)
C33_2 H33A_2 0.9900
C33_2 H33B_2 0.9900
O34_2 C35_2 1.424(10)
C35_2 C36_2 1.495(12)
C35_2 H35A_2 0.9900
C35_2 H35B_2 0.9900
C36_2 H36A_2 0.9900
C36_2 H36B_2 0.9900
C41_2 C46_2 1.387(11)
C41_2 C42_2 1.393(12)
C42_2 C43_2 1.395(11)
C42_2 H42_2 0.9500
C43_2 C44_2 1.363(13)
C43_2 H43_2 0.9500
C44_2 C45_2 1.386(13)
C44_2 H44_2 0.9500
C45_2 C46_2 1.412(11)
C45_2 H45_2 0.9500
C46_2 H46_2 0.9500

loop_
_geom_torsion_atom_site_label_1
_geom_torsion_atom_site_label_2
_geom_torsion_atom_site_label_3
_geom_torsion_atom_site_label_4
_geom_torsion
N31_1 C1_1 C2_1 C5_1 56.8(10)
C11_1 C1_1 C2_1 C5_1 -179.2(7)
N31_1 C1_1 C2_1 C3_1 -120.4(7)
C11_1 C1_1 C2_1 C3_1 3.6(8)
C5_1 C2_1 C3_1 C4_1 0.1(12)
C1_1 C2_1 C3_1 C4_1 177.5(7)
C5_1 C2_1 C3_1 C12_1 179.4(7)
C1_1 C2_1 C3_1 C12_1 -3.2(9)
C2_1 C3_1 C4_1 C21_1 0.2(12)
C12_1 C3_1 C4_1 C21_1 -178.9(8)
C3_1 C2_1 C5_1 C22_1 0.1(11)
C1_1 C2_1 C5_1 C22_1 -176.9(7)
C3_1 C2_1 C5_1 C41_1 -180.0(7)
C1_1 C2_1 C5_1 C41_1 3.1(12)
N31_1 C1_1 C11_1 C16_1 -62.8(11)
C2_1 C1_1 C11_1 C16_1 177.8(8)
N31_1 C1_1 C11_1 C12_1 116.7(8)
C2_1 C1_1 C11_1 C12_1 -2.7(8)
C16_1 C11_1 C12_1 C13_1 2.4(12)
C1_1 C11_1 C12_1 C13_1 -177.2(7)
C16_1 C11_1 C12_1 C3_1 -179.5(8)
C1_1 C11_1 C12_1 C3_1 0.9(9)
C4_1 C3_1 C12_1 C11_1 -179.5(8)
C2_1 C3_1 C12_1 C11_1 1.4(9)
C4_1 C3_1 C12_1 C13_1 -1.5(15)
C2_1 C3_1 C12_1 C13_1 179.3(8)
C11_1 C12_1 C13_1 C14_1 -2.3(12)
C3_1 C12_1 C13_1 C14_1 180.0(8)
C12_1 C13_1 C14_1 C15_1 0.4(13)
C13_1 C14_1 C15_1 C16_1 1.3(13)
C12_1 C11_1 C16_1 C15_1 -0.6(12)
C1_1 C11_1 C16_1 C15_1 178.9(7)
C14_1 C15_1 C16_1 C11_1 -1.3(13)
C3_1 C4_1 C21_1 C22_1 -0.8(11)
C3_1 C4_1 C21_1 C26_1 179.2(8)
C26_1 C21_1 C22_1 C23_1 1.0(11)
C4_1 C21_1 C22_1 C23_1 -179.0(7)
C26_1 C21_1 C22_1 C5_1 -179.0(7)
C4_1 C21_1 C22_1 C5_1 1.0(11)
C2_1 C5_1 C22_1 C21_1 -0.7(11)
C41_1 C5_1 C22_1 C21_1 179.4(7)
C2_1 C5_1 C22_1 C23_1 179.4(7)
C41_1 C5_1 C22_1 C23_1 -0.5(11)
C21_1 C22_1 C23_1 C24_1 -0.9(11)
C5_1 C22_1 C23_1 C24_1 179.0(7)
C22_1 C23_1 C24_1 C25_1 -0.2(12)
C23_1 C24_1 C25_1 C26_1 1.3(12)
C24_1 C25_1 C26_1 C21_1 -1.2(13)
C22_1 C21_1 C26_1 C25_1 0.1(12)
C4_1 C21_1 C26_1 C25_1 -179.9(8)
C2_1 C1_1 N31_1 C36_1 67.3(7)
C11_1 C1_1 N31_1 C36_1 -47.8(9)
C2_1 C1_1 N31_1 C32_1 -162.0(6)
C11_1 C1_1 N31_1 C32_1 82.8(8)
C36_1 N31_1 C32_1 C33_1 -56.1(9)
C1_1 N31_1 C32_1 C33_1 171.8(6)
N31_1 C32_1 C33_1 O34_1 55.4(9)
C32_1 C33_1 O34_1 C35_1 -55.6(9)
C33_1 O34_1 C35_1 C36_1 56.2(9)
C1_1 N31_1 C36_1 C35_1 -169.4(6)
C32_1 N31_1 C36_1 C35_1 56.8(8)
O34_1 C35_1 C36_1 N31_1 -57.5(9)
C2_1 C5_1 C41_1 C42_1 71.8(9)
C22_1 C5_1 C41_1 C42_1 -108.3(8)
C2_1 C5_1 C41_1 C46_1 -106.5(9)
C22_1 C5_1 C41_1 C46_1 73.4(9)
C46_1 C41_1 C42_1 C43_1 -1.0(10)
C5_1 C41_1 C42_1 C43_1 -179.3(6)
C41_1 C42_1 C43_1 C44_1 1.9(11)
C42_1 C43_1 C44_1 C45_1 -1.0(11)
C43_1 C44_1 C45_1 C46_1 -1.0(12)
C44_1 C45_1 C46_1 C41_1 2.0(12)
C42_1 C41_1 C46_1 C45_1 -1.0(10)
C5_1 C41_1 C46_1 C45_1 177.4(7)
N31_2 C1_2 C2_2 C5_2 -56.4(10)
C11_2 C1_2 C2_2 C5_2 179.0(7)
N31_2 C1_2 C2_2 C3_2 121.8(7)
C11_2 C1_2 C2_2 C3_2 -2.7(8)
C5_2 C2_2 C3_2 C4_2 2.2(12)
C1_2 C2_2 C3_2 C4_2 -176.2(7)
C5_2 C2_2 C3_2 C12_2 179.4(7)
C1_2 C2_2 C3_2 C12_2 1.0(9)
C2_2 C3_2 C4_2 C21_2 -3.1(12)
C12_2 C3_2 C4_2 C21_2 -179.6(8)
C3_2 C2_2 C5_2 C22_2 -1.6(11)
C1_2 C2_2 C5_2 C22_2 176.5(7)
C3_2 C2_2 C5_2 C41_2 179.5(7)
C1_2 C2_2 C5_2 C41_2 -2.4(12)
N31_2 C1_2 C11_2 C12_2 -116.5(8)
C2_2 C1_2 C11_2 C12_2 3.6(9)
N31_2 C1_2 C11_2 C16_2 61.6(11)
C2_2 C1_2 C11_2 C16_2 -178.4(8)
C16_2 C11_2 C12_2 C13_2 0.8(13)
C1_2 C11_2 C12_2 C13_2 179.0(7)
C16_2 C11_2 C12_2 C3_2 178.6(7)
C1_2 C11_2 C12_2 C3_2 -3.2(9)
C4_2 C3_2 C12_2 C13_2 -4.2(15)
C2_2 C3_2 C12_2 C13_2 178.9(8)
C4_2 C3_2 C12_2 C11_2 178.2(8)
C2_2 C3_2 C12_2 C11_2 1.3(9)
C11_2 C12_2 C13_2 C14_2 -1.6(12)
C3_2 C12_2 C13_2 C14_2 -178.9(8)
C12_2 C13_2 C14_2 C15_2 2.8(12)
C13_2 C14_2 C15_2 C16_2 -3.2(13)
C14_2 C15_2 C16_2 C11_2 2.4(12)
C12_2 C11_2 C16_2 C15_2 -1.1(12)
C1_2 C11_2 C16_2 C15_2 -179.1(7)
C3_2 C4_2 C21_2 C26_2 -175.9(8)
C3_2 C4_2 C21_2 C22_2 3.5(12)
C26_2 C21_2 C22_2 C23_2 -2.1(12)
C4_2 C21_2 C22_2 C23_2 178.5(7)
C26_2 C21_2 C22_2 C5_2 176.4(8)
C4_2 C21_2 C22_2 C5_2 -3.0(12)
C2_2 C5_2 C22_2 C21_2 2.1(12)
C41_2 C5_2 C22_2 C21_2 -179.0(7)
C2_2 C5_2 C22_2 C23_2 -179.5(7)
C41_2 C5_2 C22_2 C23_2 -0.5(12)
C21_2 C22_2 C23_2 C24_2 1.8(11)
C5_2 C22_2 C23_2 C24_2 -176.7(8)
C22_2 C23_2 C24_2 C25_2 0.2(12)
C23_2 C24_2 C25_2 C26_2 -1.8(12)
C24_2 C25_2 C26_2 C21_2 1.4(12)
C4_2 C21_2 C26_2 C25_2 179.9(7)
C22_2 C21_2 C26_2 C25_2 0.6(12)
C2_2 C1_2 N31_2 C32_2 162.8(6)
C11_2 C1_2 N31_2 C32_2 -82.3(9)
C2_2 C1_2 N31_2 C36_2 -67.0(7)
C11_2 C1_2 N31_2 C36_2 47.9(9)
C36_2 N31_2 C32_2 C33_2 56.9(9)
C1_2 N31_2 C32_2 C33_2 -171.3(6)
N31_2 C32_2 C33_2 O34_2 -57.2(9)
C32_2 C33_2 O34_2 C35_2 58.3(9)
C33_2 O34_2 C35_2 C36_2 -59.7(9)
C32_2 N31_2 C36_2 C35_2 -58.3(8)
C1_2 N31_2 C36_2 C35_2 168.4(6)
O34_2 C35_2 C36_2 N31_2 59.4(8)
C2_2 C5_2 C41_2 C46_2 109.0(8)
C22_2 C5_2 C41_2 C46_2 -69.9(9)
C2_2 C5_2 C41_2 C42_2 -69.8(9)
C22_2 C5_2 C41_2 C42_2 111.3(8)
C46_2 C41_2 C42_2 C43_2 1.1(10)
C5_2 C41_2 C42_2 C43_2 179.9(6)
C41_2 C42_2 C43_2 C44_2 -0.9(11)
C42_2 C43_2 C44_2 C45_2 -0.2(11)
C43_2 C44_2 C45_2 C46_2 1.0(11)
C42_2 C41_2 C46_2 C45_2 -0.3(10)
C5_2 C41_2 C46_2 C45_2 -179.1(6)
C44_2 C45_2 C46_2 C41_2 -0.7(11)
